data_4120998
loop_
_publ_author_name
'Kamal Kumar Bisht'
'Eringathodi Suresh'

_publ_section_title
;
 Spontaneous Resolution to Absolute Chiral Induction: Pseudo-Kagom\'e Type
 Homochiral Zn(II)/Co(II) Coordination Polymers with Achiral Precursors
;
_journal_name_full 'Journal of the American Chemical Society'
_journal_page_first 15690
_journal_page_last 15693
_journal_paper_doi 10.1021/ja4075369
_journal_volume 135
_journal_year 2013
_chemical_formula_sum 'C24 H34 Co2 N8 O15 S2'
_chemical_formula_weight 856.57
_chemical_name_systematic
; 
 ? 
;
_space_group_IT_number 5
_symmetry_cell_setting monoclinic
_symmetry_space_group_name_Hall 'C 2y'
_symmetry_space_group_name_H-M 'C 1 2 1'
_atom_sites_solution_hydrogens geom
_atom_sites_solution_primary direct
_atom_sites_solution_secondary difmap
_audit_creation_method SHELXL-97
_cell_angle_alpha 90.00
_cell_angle_beta 102.553(2)
_cell_angle_gamma 90.00
_cell_formula_units_Z 4
_cell_length_a 29.881(4)
_cell_length_b 9.3128(13)
_cell_length_c 15.675(2)
_cell_measurement_reflns_used 6610
_cell_measurement_temperature 110(2)
_cell_measurement_theta_max 28.07
_cell_measurement_theta_min 2.58
_cell_volume 4257.7(10)
_computing_cell_refinement 'BRUKER SMART'
_computing_data_collection 'BRUKER SMART'
_computing_data_reduction 'BRUKER SAINT'
_computing_molecular_graphics ORTEP
_computing_structure_refinement 'SHELXL-97 (Sheldrick, 1997)'
_computing_structure_solution 'SHELXS-97 (Sheldrick, 1990)'
_diffrn_ambient_temperature 110(2)
_diffrn_measured_fraction_theta_full 0.969
_diffrn_measured_fraction_theta_max 0.969
_diffrn_measurement_device_type 'BRUKER SMART APEX CCD DIFFARCTOMETER'
_diffrn_measurement_method 'OMEGA-PHI SCAN'
_diffrn_radiation_monochromator graphite
_diffrn_radiation_source 'fine-focus sealed tube'
_diffrn_radiation_type MoK\a
_diffrn_radiation_wavelength 0.71073
_diffrn_reflns_av_R_equivalents 0.0357
_diffrn_reflns_av_sigmaI/netI 0.0611
_diffrn_reflns_limit_h_max 36
_diffrn_reflns_limit_h_min -38
_diffrn_reflns_limit_k_max 7
_diffrn_reflns_limit_k_min -11
_diffrn_reflns_limit_l_max 20
_diffrn_reflns_limit_l_min -17
_diffrn_reflns_number 12040
_diffrn_reflns_theta_full 27.48
_diffrn_reflns_theta_max 27.48
_diffrn_reflns_theta_min 1.33
_exptl_absorpt_coefficient_mu 0.942
_exptl_absorpt_correction_T_max 0.9457
_exptl_absorpt_correction_T_min 0.7918
_exptl_absorpt_correction_type multi-scan
_exptl_absorpt_process_details 'BRUKER SADABS'
_exptl_crystal_colour RED
_exptl_crystal_density_diffrn 1.336
_exptl_crystal_description PLATES
_exptl_crystal_F_000 1760
_exptl_crystal_size_max 0.26
_exptl_crystal_size_mid 0.14
_exptl_crystal_size_min 0.06
_platon_squeeze_details ' ?'
_refine_diff_density_max 1.111
_refine_diff_density_min -0.517
_refine_diff_density_rms 0.109
_refine_ls_abs_structure_details 'Flack H D (1983), Acta Cryst. A39, 876-881'
_refine_ls_abs_structure_Flack 0.032(11)
_refine_ls_extinction_method none
_refine_ls_goodness_of_fit_ref 1.023
_refine_ls_hydrogen_treatment mixed
_refine_ls_matrix_type full
_refine_ls_number_parameters 502
_refine_ls_number_reflns 7874
_refine_ls_number_restraints 22
_refine_ls_restrained_S_all 1.024
_refine_ls_R_factor_all 0.0425
_refine_ls_R_factor_gt 0.0400
_refine_ls_shift/su_max 0.003
_refine_ls_shift/su_mean 0.000
_refine_ls_structure_factor_coef Fsqd
_refine_ls_weighting_details 'calc w=1/[\s^2^(Fo^2^)+(0.0559P)^2^+0.0000P] where P=(Fo^2^+2Fc^2^)/3'
_refine_ls_weighting_scheme calc
_refine_ls_wR_factor_gt 0.0991
_refine_ls_wR_factor_ref 0.1005
_reflns_number_gt 7349
_reflns_number_total 7874
_reflns_threshold_expression >2sigma(I)
_cod_data_source_file ja4075369_si_002_3.cif
_cod_data_source_block cowacm_Complex3(P)
_cod_original_cell_volume 4257.8(10)
_cod_database_code 4120998

loop_
_symmetry_equiv_pos_as_xyz
'x, y, z'
'-x, y, -z'
'x+1/2, y+1/2, z'
'-x+1/2, y+1/2, -z'

loop_
_atom_site_label
_atom_site_type_symbol
_atom_site_fract_x
_atom_site_fract_y
_atom_site_fract_z
_atom_site_U_iso_or_equiv
_atom_site_adp_type
_atom_site_occupancy
_atom_site_symmetry_multiplicity
_atom_site_calc_flag
_atom_site_refinement_flags
Co1 Co 0.724002(12) 0.49194(5) 0.87921(2) 0.01549(10) Uani 1 1 d .
Co2 Co 0.738232(12) 0.48895(4) 0.37953(2) 0.01636(10) Uani 1 1 d .
S1 S 0.77111(2) 0.82989(8) 0.91540(4) 0.01605(15) Uani 1 1 d .
S2 S 0.78436(2) 0.81254(8) 0.43975(4) 0.01662(15) Uani 1 1 d .
N1 N 0.79006(9) 0.3968(3) 0.88915(17) 0.0185(5) Uani 1 1 d .
N2 N 0.95178(10) 0.2641(4) 0.8750(2) 0.0330(7) Uani 1 1 d .
N3 N 0.99086(10) 0.1772(4) 0.8797(2) 0.0347(7) Uani 1 1 d .
N4 N 1.15626(9) 0.0729(3) 0.86935(17) 0.0198(5) Uani 1 1 d .
N5 N 0.80565(9) 0.3950(3) 0.39800(17) 0.0215(6) Uani 1 1 d .
N6 N 0.96489(10) 0.2559(4) 0.3711(2) 0.0360(7) Uani 1 1 d .
N7 N 1.00391(10) 0.1697(4) 0.3733(2) 0.0364(8) Uani 1 1 d .
N8 N 1.16908(9) 0.0705(3) 0.35779(17) 0.0214(6) Uani 1 1 d .
O1 O 0.75842(7) 0.6823(2) 0.93596(13) 0.0182(4) Uani 1 1 d .
O2 O 0.78168(8) 0.9138(2) 0.99682(14) 0.0227(5) Uani 1 1 d .
O3 O 0.81147(7) 0.8256(3) 0.87655(13) 0.0223(5) Uani 1 1 d .
O4 O 0.73261(8) 0.8974(3) 0.85220(15) 0.0247(5) Uani 1 1 d .
O5 O 0.69500(7) 0.3029(3) 0.81617(14) 0.0223(5) Uani 1 1 d D
O6 O 0.72330(8) 0.5756(3) 0.75428(14) 0.0231(5) Uani 1 1 d D
O7 O 0.76725(8) 0.6670(2) 0.45322(14) 0.0235(5) Uani 1 1 d .
O8 O 0.76992(8) 0.9112(3) 0.50152(15) 0.0289(5) Uani 1 1 d .
O9 O 0.83427(8) 0.8114(3) 0.45443(16) 0.0328(6) Uani 1 1 d .
O10 O 0.76351(9) 0.8591(3) 0.34912(15) 0.0304(6) Uani 1 1 d .
O11 O 0.74538(8) 0.5884(3) 0.26413(14) 0.0231(5) Uani 1 1 d D
O12 O 0.71506(8) 0.3029(3) 0.30307(14) 0.0248(5) Uani 1 1 d D
O13 O 0.67736(8) 0.0822(3) 0.91844(16) 0.0289(5) Uani 1 1 d D
O14 O 0.69050(10) 0.0661(3) 0.37608(18) 0.0360(6) Uani 1 1 d D
O15 O 0.62395(10) 0.3459(5) 0.68402(18) 0.0653(11) Uani 1 1 d D
C1 C 0.82486(11) 0.4686(4) 0.8666(2) 0.0250(8) Uani 1 1 d .
H1 H 0.8201 0.5641 0.8498 0.030 Uiso 1 1 calc R
C2 C 0.86670(12) 0.4091(4) 0.8670(2) 0.0269(7) Uani 1 1 d .
H2 H 0.8897 0.4635 0.8511 0.032 Uiso 1 1 calc R
C3 C 0.87448(11) 0.2642(4) 0.8918(2) 0.0232(7) Uani 1 1 d .
C4 C 0.83876(11) 0.1892(4) 0.9140(2) 0.0227(7) Uani 1 1 d .
H4 H 0.8422 0.0928 0.9297 0.027 Uiso 1 1 calc R
C5 C 0.79780(11) 0.2598(3) 0.9125(2) 0.0193(6) Uani 1 1 d .
H5A H 0.7743 0.2086 0.9287 0.023 Uiso 1 1 calc R
C6 C 0.91862(11) 0.1948(4) 0.8934(2) 0.0261(7) Uani 1 1 d .
H6A H 0.9224 0.0982 0.9082 0.031 Uiso 1 1 calc R
C7 C 1.02381(12) 0.2504(4) 0.8618(2) 0.0316(8) Uani 1 1 d .
H7 H 1.0192 0.3470 0.8477 0.038 Uiso 1 1 calc R
C8 C 1.06929(11) 0.1853(4) 0.8631(2) 0.0260(7) Uani 1 1 d .
C9 C 1.10211(11) 0.2651(4) 0.8363(2) 0.0292(8) Uani 1 1 d .
H9 H 1.0956 0.3584 0.8162 0.035 Uiso 1 1 calc R
C10 C 1.14523(11) 0.2062(4) 0.8391(2) 0.0246(7) Uani 1 1 d .
H10 H 1.1670 0.2607 0.8194 0.030 Uiso 1 1 calc R
C11 C 1.12374(10) -0.0053(5) 0.8945(2) 0.0258(6) Uani 1 1 d .
H11A H 1.1310 -0.0982 0.9146 0.031 Uiso 1 1 calc R
C12 C 1.08024(11) 0.0450(4) 0.8920(2) 0.0282(7) Uani 1 1 d .
H12A H 1.0585 -0.0131 0.9093 0.034 Uiso 1 1 calc R
C13 C 0.83985(12) 0.4654(4) 0.3736(2) 0.0277(8) Uani 1 1 d .
H13 H 0.8351 0.5608 0.3566 0.033 Uiso 1 1 calc R
C14 C 0.88183(12) 0.4042(4) 0.3724(2) 0.0295(8) Uani 1 1 d .
H14 H 0.9043 0.4565 0.3534 0.035 Uiso 1 1 calc R
C15 C 0.88995(11) 0.2612(4) 0.4005(2) 0.0254(7) Uani 1 1 d .
C16 C 0.85496(12) 0.1882(4) 0.4277(2) 0.0246(7) Uani 1 1 d .
H16 H 0.8591 0.0936 0.4467 0.029 Uiso 1 1 calc R
C17 C 0.81383(11) 0.2584(4) 0.4261(2) 0.0204(6) Uani 1 1 d .
H17 H 0.7908 0.2090 0.4453 0.024 Uiso 1 1 calc R
C18 C 0.93338(12) 0.1905(4) 0.3987(2) 0.0284(7) Uani 1 1 d .
H18 H 0.9381 0.0961 0.4180 0.034 Uiso 1 1 calc R
C19 C 1.03570(12) 0.2435(5) 0.3526(2) 0.0333(8) Uani 1 1 d .
H19 H 1.0304 0.3396 0.3378 0.040 Uiso 1 1 calc R
C20 C 1.08158(11) 0.1787(4) 0.3516(2) 0.0288(8) Uani 1 1 d .
C21 C 1.11662(12) 0.2670(4) 0.3392(2) 0.0304(8) Uani 1 1 d .
H21 H 1.1113 0.3644 0.3283 0.036 Uiso 1 1 calc R
C22 C 1.15974(11) 0.2097(4) 0.3430(2) 0.0269(7) Uani 1 1 d .
H22 H 1.1831 0.2706 0.3349 0.032 Uiso 1 1 calc R
C23 C 1.13429(11) -0.0153(5) 0.3664(2) 0.0292(7) Uani 1 1 d .
H23 H 1.1400 -0.1130 0.3747 0.035 Uiso 1 1 calc R
C24 C 1.09055(11) 0.0339(4) 0.3635(2) 0.0284(8) Uani 1 1 d .
H24 H 1.0674 -0.0295 0.3695 0.034 Uiso 1 1 calc R
H5C H 0.6823(13) 0.236(4) 0.851(2) 0.050 Uiso 1 1 d D
H5D H 0.6704(10) 0.339(4) 0.774(2) 0.050 Uiso 1 1 d D
H6C H 0.7283(14) 0.498(3) 0.718(2) 0.050 Uiso 1 1 d D
H6D H 0.7393(14) 0.655(3) 0.737(3) 0.050 Uiso 1 1 d D
H11C H 0.7596(14) 0.549(4) 0.224(2) 0.050 Uiso 1 1 d D
H11D H 0.7472(16) 0.6912(19) 0.261(3) 0.050 Uiso 1 1 d D
H12D H 0.6970(12) 0.330(4) 0.2477(17) 0.050 Uiso 1 1 d D
H12C H 0.7041(14) 0.220(3) 0.322(2) 0.050 Uiso 1 1 d D
H13C H 0.6893(12) -0.007(3) 0.901(3) 0.050 Uiso 1 1 d D
H13D H 0.6446(6) 0.069(4) 0.909(3) 0.050 Uiso 1 1 d D
H14C H 0.7054(12) -0.016(3) 0.370(3) 0.050 Uiso 1 1 d D
H14D H 0.6614(9) 0.057(5) 0.389(3) 0.050 Uiso 1 1 d D
H15D H 0.6032(13) 0.416(4) 0.691(3) 0.050 Uiso 1 1 d D
H15C H 0.6362(13) 0.352(5) 0.636(2) 0.050 Uiso 1 1 d D

loop_
_atom_site_aniso_label
_atom_site_aniso_U_11
_atom_site_aniso_U_22
_atom_site_aniso_U_33
_atom_site_aniso_U_23
_atom_site_aniso_U_13
_atom_site_aniso_U_12
Co1 0.01566(18) 0.0119(2) 0.01858(18) -0.00024(18) 0.00288(13) 0.0008(2)
Co2 0.01826(18) 0.0117(2) 0.01902(18) -0.00042(18) 0.00381(13) 0.0007(2)
S1 0.0187(3) 0.0118(4) 0.0174(3) 0.0012(3) 0.0032(3) -0.0004(3)
S2 0.0215(3) 0.0108(4) 0.0183(3) -0.0008(3) 0.0059(3) -0.0007(3)
N1 0.0158(12) 0.0161(14) 0.0234(13) 0.0001(11) 0.0035(10) 0.0008(11)
N2 0.0241(15) 0.0265(17) 0.0493(19) 0.0018(14) 0.0099(13) 0.0037(13)
N3 0.0199(14) 0.041(2) 0.0448(18) 0.0040(15) 0.0102(12) 0.0056(14)
N4 0.0182(12) 0.0177(15) 0.0230(13) -0.0029(11) 0.0034(10) -0.0007(11)
N5 0.0227(13) 0.0181(14) 0.0245(14) -0.0024(11) 0.0068(11) 0.0013(12)
N6 0.0250(16) 0.0344(19) 0.0493(19) 0.0026(15) 0.0094(13) 0.0112(14)
N7 0.0249(15) 0.039(2) 0.0470(18) 0.0039(15) 0.0121(13) 0.0094(14)
N8 0.0194(13) 0.0212(15) 0.0224(13) 0.0023(11) 0.0018(10) 0.0035(11)
O1 0.0210(10) 0.0128(11) 0.0194(10) -0.0007(8) 0.0016(8) -0.0022(9)
O2 0.0285(12) 0.0148(12) 0.0251(11) -0.0062(9) 0.0066(9) -0.0056(10)
O3 0.0231(11) 0.0187(12) 0.0251(10) -0.0006(10) 0.0053(9) -0.0011(10)
O4 0.0227(11) 0.0223(13) 0.0276(12) 0.0073(10) 0.0017(9) 0.0036(10)
O5 0.0227(11) 0.0172(12) 0.0257(11) -0.0016(9) 0.0027(9) -0.0029(9)
O6 0.0322(12) 0.0174(12) 0.0203(11) -0.0008(9) 0.0075(9) -0.0009(10)
O7 0.0352(12) 0.0139(12) 0.0202(11) 0.0011(9) 0.0035(9) -0.0038(10)
O8 0.0387(13) 0.0179(13) 0.0318(13) -0.0070(10) 0.0117(11) 0.0009(11)
O9 0.0237(12) 0.0348(15) 0.0397(13) 0.0012(12) 0.0065(10) -0.0019(11)
O10 0.0424(15) 0.0249(15) 0.0218(11) 0.0036(9) 0.0022(10) -0.0097(11)
O11 0.0362(13) 0.0143(11) 0.0204(10) -0.0027(9) 0.0097(9) -0.0018(10)
O12 0.0301(12) 0.0206(13) 0.0218(11) 0.0007(10) 0.0012(9) -0.0059(10)
O13 0.0290(13) 0.0201(13) 0.0341(13) 0.0009(10) -0.0005(10) 0.0020(10)
O14 0.0484(17) 0.0194(15) 0.0393(15) 0.0023(11) 0.0074(13) -0.0001(12)
O15 0.0324(16) 0.130(4) 0.0312(15) 0.0087(19) 0.0012(12) 0.0073(19)
C1 0.0244(15) 0.015(2) 0.0371(18) 0.0050(14) 0.0111(13) 0.0001(13)
C2 0.0252(16) 0.0163(18) 0.043(2) 0.0004(14) 0.0158(14) -0.0007(13)
C3 0.0212(15) 0.0212(18) 0.0278(16) 0.0007(13) 0.0067(12) 0.0013(13)
C4 0.0273(17) 0.0148(16) 0.0259(16) 0.0019(12) 0.0052(13) 0.0008(13)
C5 0.0194(15) 0.0165(16) 0.0223(15) 0.0010(12) 0.0053(11) -0.0034(12)
C6 0.0238(16) 0.0222(18) 0.0327(17) 0.0021(14) 0.0068(13) 0.0056(14)
C7 0.0236(17) 0.030(2) 0.042(2) 0.0038(16) 0.0065(14) 0.0053(15)
C8 0.0200(15) 0.0245(18) 0.0324(17) -0.0016(14) 0.0034(13) 0.0042(14)
C9 0.0216(16) 0.0205(19) 0.044(2) 0.0019(15) 0.0040(14) 0.0050(14)
C10 0.0195(15) 0.0201(18) 0.0343(18) 0.0013(14) 0.0060(13) -0.0027(13)
C11 0.0228(14) 0.0207(16) 0.0346(16) 0.0018(17) 0.0079(12) 0.0012(16)
C12 0.0187(15) 0.0272(19) 0.0395(19) 0.0036(14) 0.0080(13) -0.0024(13)
C13 0.0282(16) 0.014(2) 0.0415(19) 0.0000(14) 0.0090(14) -0.0008(14)
C14 0.0242(16) 0.0239(19) 0.042(2) 0.0009(16) 0.0114(15) 0.0017(15)
C15 0.0236(16) 0.0252(19) 0.0267(16) -0.0029(13) 0.0037(12) 0.0038(14)
C16 0.0287(17) 0.0184(17) 0.0255(16) 0.0004(13) 0.0034(13) 0.0037(14)
C17 0.0179(14) 0.0222(17) 0.0216(15) -0.0017(12) 0.0052(11) -0.0006(13)
C18 0.0261(17) 0.0256(19) 0.0330(18) 0.0002(14) 0.0053(14) 0.0054(15)
C19 0.0261(18) 0.034(2) 0.0385(19) 0.0037(16) 0.0049(15) 0.0081(16)
C20 0.0247(16) 0.034(2) 0.0267(16) 0.0012(15) 0.0024(13) 0.0072(15)
C21 0.0269(17) 0.024(2) 0.040(2) 0.0025(15) 0.0073(15) 0.0084(15)
C22 0.0208(15) 0.0241(19) 0.0352(18) 0.0015(14) 0.0051(13) 0.0021(14)
C23 0.0283(16) 0.0222(17) 0.0367(17) 0.0039(17) 0.0062(13) 0.0015(18)
C24 0.0191(15) 0.027(2) 0.0395(19) 0.0043(14) 0.0067(13) -0.0034(13)

loop_
_atom_type_symbol
_atom_type_description
_atom_type_scat_dispersion_real
_atom_type_scat_dispersion_imag
_atom_type_scat_source
C C 0.0033 0.0016 'International Tables Vol C Tables 4.2.6.8 and 6.1.1.4'
H H 0.0000 0.0000 'International Tables Vol C Tables 4.2.6.8 and 6.1.1.4'
N N 0.0061 0.0033 'International Tables Vol C Tables 4.2.6.8 and 6.1.1.4'
O O 0.0106 0.0060 'International Tables Vol C Tables 4.2.6.8 and 6.1.1.4'
S S 0.1246 0.1234 'International Tables Vol C Tables 4.2.6.8 and 6.1.1.4'
Co Co 0.3494 0.9721 'International Tables Vol C Tables 4.2.6.8 and 6.1.1.4'

loop_
_geom_angle_atom_site_label_1
_geom_angle_atom_site_label_2
_geom_angle_atom_site_label_3
_geom_angle
_geom_angle_site_symmetry_1
_geom_angle_site_symmetry_3
O6 Co1 O5 87.30(9) . .
O6 Co1 O2 174.72(9) . 4_647
O5 Co1 O2 92.08(9) . 4_647
O6 Co1 N4 89.11(10) . 3_455
O5 Co1 N4 88.53(10) . 3_455
O2 Co1 N4 85.63(9) 4_647 3_455
O6 Co1 N1 92.50(10) . .
O5 Co1 N1 88.10(10) . .
O2 Co1 N1 92.72(9) 4_647 .
N4 Co1 N1 176.19(11) 3_455 .
O6 Co1 O1 89.26(9) . .
O5 Co1 O1 174.48(8) . .
O2 Co1 O1 91.74(9) 4_647 .
N4 Co1 O1 95.74(10) 3_455 .
N1 Co1 O1 87.74(10) . .
O8 Co2 O11 174.14(10) 4_646 .
O8 Co2 O7 84.02(9) 4_646 .
O11 Co2 O7 91.07(9) . .
O8 Co2 O12 97.74(9) 4_646 .
O11 Co2 O12 87.44(9) . .
O7 Co2 O12 174.59(9) . .
O8 Co2 N5 91.52(10) 4_646 .
O11 Co2 N5 91.60(10) . .
O7 Co2 N5 89.12(10) . .
O12 Co2 N5 85.73(10) . .
O8 Co2 N8 88.23(10) 4_646 3_455
O11 Co2 N8 88.96(10) . 3_455
O7 Co2 N8 94.35(10) . 3_455
O12 Co2 N8 90.82(10) . 3_455
N5 Co2 N8 176.47(11) . 3_455
O3 S1 O2 109.53(13) . .
O3 S1 O1 109.76(13) . .
O2 S1 O1 108.74(13) . .
O3 S1 O4 108.83(13) . .
O2 S1 O4 110.06(14) . .
O1 S1 O4 109.91(13) . .
O9 S2 O8 109.74(15) . .
O9 S2 O7 110.13(15) . .
O8 S2 O7 108.62(14) . .
O9 S2 O10 110.77(14) . .
O8 S2 O10 109.03(15) . .
O7 S2 O10 108.51(14) . .
C5 N1 C1 116.7(3) . .
C5 N1 Co1 121.3(2) . .
C1 N1 Co1 121.9(2) . .
C6 N2 N3 112.1(3) . .
C7 N3 N2 110.6(3) . .
C11 N4 C10 117.9(3) . .
C11 N4 Co1 121.6(2) . 3_545
C10 N4 Co1 120.5(2) . 3_545
C13 N5 C17 117.4(3) . .
C13 N5 Co2 120.8(2) . .
C17 N5 Co2 121.5(2) . .
C18 N6 N7 112.8(3) . .
C19 N7 N6 110.3(3) . .
C22 N8 C23 117.3(3) . .
C22 N8 Co2 121.7(2) . 3_545
C23 N8 Co2 120.8(2) . 3_545
S1 O1 Co1 143.16(13) . .
S1 O2 Co1 159.14(15) . 4_657
Co1 O5 H5C 116(3) . .
Co1 O5 H5D 102(3) . .
H5C O5 H5D 107(2) . .
Co1 O6 H6C 107(3) . .
Co1 O6 H6D 130(3) . .
H6C O6 H6D 106(2) . .
S2 O7 Co2 139.44(13) . .
S2 O8 Co2 157.85(17) . 4_656
Co2 O11 H11C 125(3) . .
Co2 O11 H11D 120(2) . .
H11C O11 H11D 109(2) . .
Co2 O12 H12D 110(3) . .
Co2 O12 H12C 127(3) . .
H12D O12 H12C 110(3) . .
H13C O13 H13D 106(2) . .
H14C O14 H14D 117(3) . .
H15D O15 H15C 117(3) . .
N1 C1 C2 123.7(3) . .
N1 C1 H1 118.1 . .
C2 C1 H1 118.1 . .
C1 C2 C3 119.0(3) . .
C1 C2 H2 120.5 . .
C3 C2 H2 120.5 . .
C4 C3 C2 117.6(3) . .
C4 C3 C6 121.0(3) . .
C2 C3 C6 121.4(3) . .
C3 C4 C5 118.9(3) . .
C3 C4 H4 120.5 . .
C5 C4 H4 120.5 . .
N1 C5 C4 124.0(3) . .
N1 C5 H5A 118.0 . .
C4 C5 H5A 118.0 . .
N2 C6 C3 121.2(3) . .
N2 C6 H6A 119.4 . .
C3 C6 H6A 119.4 . .
N3 C7 C8 121.7(4) . .
N3 C7 H7 119.1 . .
C8 C7 H7 119.1 . .
C9 C8 C12 118.3(3) . .
C9 C8 C7 119.3(3) . .
C12 C8 C7 122.3(3) . .
C8 C9 C10 119.8(3) . .
C8 C9 H9 120.1 . .
C10 C9 H9 120.1 . .
N4 C10 C9 121.9(3) . .
N4 C10 H10 119.0 . .
C9 C10 H10 119.0 . .
N4 C11 C12 123.2(4) . .
N4 C11 H11A 118.4 . .
C12 C11 H11A 118.4 . .
C11 C12 C8 118.7(3) . .
C11 C12 H12A 120.6 . .
C8 C12 H12A 120.6 . .
N5 C13 C14 123.6(3) . .
N5 C13 H13 118.2 . .
C14 C13 H13 118.2 . .
C13 C14 C15 118.8(3) . .
C13 C14 H14 120.6 . .
C15 C14 H14 120.6 . .
C16 C15 C14 117.9(3) . .
C16 C15 C18 121.1(3) . .
C14 C15 C18 121.0(3) . .
C17 C16 C15 119.1(3) . .
C17 C16 H16 120.4 . .
C15 C16 H16 120.4 . .
N5 C17 C16 123.1(3) . .
N5 C17 H17 118.5 . .
C16 C17 H17 118.5 . .
N6 C18 C15 121.1(3) . .
N6 C18 H18 119.5 . .
C15 C18 H18 119.5 . .
N7 C19 C20 121.4(4) . .
N7 C19 H19 119.3 . .
C20 C19 H19 119.3 . .
C21 C20 C24 118.1(3) . .
C21 C20 C19 119.1(3) . .
C24 C20 C19 122.8(3) . .
C20 C21 C22 119.5(4) . .
C20 C21 H21 120.2 . .
C22 C21 H21 120.2 . .
N8 C22 C21 122.6(3) . .
N8 C22 H22 118.7 . .
C21 C22 H22 118.7 . .
N8 C23 C24 123.4(4) . .
N8 C23 H23 118.3 . .
C24 C23 H23 118.3 . .
C23 C24 C20 119.0(3) . .
C23 C24 H24 120.5 . .
C20 C24 H24 120.5 . .

loop_
_geom_bond_atom_site_label_1
_geom_bond_atom_site_label_2
_geom_bond_distance
_geom_bond_site_symmetry_2
Co1 O6 2.103(2) .
Co1 O5 2.111(2) .
Co1 O2 2.116(2) 4_647
Co1 N4 2.134(3) 3_455
Co1 N1 2.138(3) .
Co1 O1 2.143(2) .
Co2 O8 2.064(2) 4_646
Co2 O11 2.084(2) .
Co2 O7 2.098(2) .
Co2 O12 2.135(2) .
Co2 N5 2.158(3) .
Co2 N8 2.158(3) 3_455
S1 O3 1.465(2) .
S1 O2 1.471(2) .
S1 O1 1.480(2) .
S1 O4 1.485(2) .
S2 O9 1.459(2) .
S2 O8 1.466(2) .
S2 O7 1.480(2) .
S2 O10 1.487(2) .
N1 C5 1.333(4) .
N1 C1 1.347(4) .
N2 C6 1.267(5) .
N2 N3 1.410(4) .
N3 C7 1.277(5) .
N4 C11 1.340(4) .
N4 C10 1.344(4) .
N4 Co1 2.134(3) 3_545
N5 C13 1.338(4) .
N5 C17 1.351(4) .
N6 C18 1.273(5) .
N6 N7 1.410(4) .
N7 C19 1.270(5) .
N8 C22 1.336(5) .
N8 C23 1.341(5) .
N8 Co2 2.158(3) 3_545
O2 Co1 2.116(2) 4_657
O5 H5C 0.959(18) .
O5 H5D 0.934(18) .
O6 H6C 0.949(18) .
O6 H6D 0.947(18) .
O8 Co2 2.064(2) 4_656
O11 H11C 0.909(18) .
O11 H11D 0.961(18) .
O12 H12D 0.950(18) .
O12 H12C 0.914(18) .
O13 H13C 0.967(19) .
O13 H13D 0.964(18) .
O14 H14C 0.900(18) .
O14 H14D 0.937(18) .
O15 H15D 0.920(18) .
O15 H15C 0.910(18) .
C1 C2 1.366(5) .
C1 H1 0.9300 .
C2 C3 1.410(5) .
C2 H2 0.9300 .
C3 C4 1.382(5) .
C3 C6 1.464(4) .
C4 C5 1.385(5) .
C4 H4 0.9300 .
C5 H5A 0.9300 .
C6 H6A 0.9300 .
C7 C8 1.485(5) .
C7 H7 0.9300 .
C8 C9 1.367(5) .
C8 C12 1.398(5) .
C9 C10 1.392(5) .
C9 H9 0.9300 .
C10 H10 0.9300 .
C11 C12 1.374(5) .
C11 H11A 0.9300 .
C12 H12A 0.9300 .
C13 C14 1.382(5) .
C13 H13 0.9300 .
C14 C15 1.406(5) .
C14 H14 0.9300 .
C15 C16 1.390(5) .
C15 C18 1.461(5) .
C16 C17 1.387(5) .
C16 H16 0.9300 .
C17 H17 0.9300 .
C18 H18 0.9300 .
C19 C20 1.501(5) .
C19 H19 0.9300 .
C20 C21 1.378(5) .
C20 C24 1.380(5) .
C21 C22 1.384(5) .
C21 H21 0.9300 .
C22 H22 0.9300 .
C23 C24 1.376(5) .
C23 H23 0.9300 .
C24 H24 0.9300 .

loop_
_platon_squeeze_void_nr
_platon_squeeze_void_average_x
_platon_squeeze_void_average_y
_platon_squeeze_void_average_z
_platon_squeeze_void_volume
_platon_squeeze_void_count_electrons
1 0.500 0.198 0.077 553.8 88.6
2 0.000 0.698 -0.001 553.8 88.6
